data_1534676
loop_
_publ_author_name
'Loehken, A.'
'Mewis, A.'

_publ_section_title
;
 Die Kristallstrukturen von Ca4 Ir8 P7 und Ca4 Ir8 As7 sowie ihre
 Beziehung zum Th Cr2 Si2-Typ
;
_journal_name_full 'Zeitschrift fuer Anorganische und Allgemeine Chemie'
_journal_page_first 2418
_journal_page_last 2421
_journal_volume 630
_journal_year 2004
_chemical_formula_sum 'Ca4 Ir8 P7'
_space_group_IT_number 11
_symmetry_space_group_name_Hall '-P 2yb'
_symmetry_space_group_name_H-M 'P 1 21/m 1'
_cell_angle_alpha 90
_cell_angle_beta 98.81
_cell_angle_gamma 90
_cell_formula_units_Z 2
_cell_length_a 12.56
_cell_length_b 3.945
_cell_length_c 13.042
_cell_volume 638.596
_citation_journal_id_ASTM ZAACAB
_cod_data_source_file Loehken_ZAACAB_2004_1484.cif
_cod_data_source_block Ca4Ir8P7
_cod_original_cell_volume 638.5964
_cod_database_code 1534676

loop_
_symmetry_equiv_pos_as_xyz
x,y,z
-x,y+1/2,-z
-x,-y,-z
x,-y-1/2,z

loop_
_atom_site_label
_atom_site_type_symbol
_atom_site_fract_x
_atom_site_fract_y
_atom_site_fract_z
_atom_site_occupancy
_atom_site_U_iso_or_equiv
P4 P 0.1565 0.25 0.7204 1 0.0
P7 P 0.9428 0.25 0.1 1 0.0
P3 P 0.4708 0.25 0.8704 1 0.0
Ir2 Ir 0.27198 0.25 0.39593 1 0.0
Ir6 Ir 0.44596 0.25 0.04784 1 0.0
Ir4 Ir 0.57648 0.25 0.52782 1 0.0
Ca4 Ca 0.8961 0.25 0.7929 1 0.0
P2 P 0.0926 0.25 0.4116 1 0.0
Ca2 Ca 0.4852 0.25 0.291 1 0.0
Ca3 Ca 0.7172 0.25 0.106 1 0.0
Ir3 Ir 0.08279 0.25 0.99903 1 0.0
Ir5 Ir 0.93918 0.25 0.27445 1 0.0
P6 P 0.6888 0.25 0.6882 1 0.0
P1 P 0.2572 0.25 0.0802 1 0.0
Ir8 Ir 0.01376 0.25 0.57513 1 0.0
Ir1 Ir 0.66036 0.25 0.85854 1 0.0
Ca1 Ca 0.7859 0.25 0.4343 1 0.0
Ir7 Ir 0.33631 0.25 0.72714 1 0.0
P5 P 0.3898 0.25 0.5636 1 0.0
